data_2225105
loop_
_publ_author_name
'Liu, Guang-Xiang'
'Zhang, Chun-You'

_publ_section_title
;
 1-(3,4-Dichlorobenzyl)-3-methylquinolin-1-ium
 7,7,8,8-tetracyanoquinodimethanide
;
_journal_coeditor_code RZ2411
_journal_issue 2
_journal_name_full 'Acta Crystallographica Section E'
_journal_page_first o468
_journal_paper_doi 10.1107/S1600536810002862
_journal_volume 66
_journal_year 2010
_chemical_formula_iupac 'C17 H14 Cl2 N +, C12 H4 N4 -'
_chemical_formula_moiety 'C17 H14 Cl2 N +, C12 H4 N4 -'
_chemical_formula_sum 'C29 H18 Cl2 N5'
_chemical_formula_weight 507.38
_chemical_name_systematic
;
1-(3,4-Dichlorobenzyl)-3-methylquinolin-1-ium
7,7,8,8-tetracyanoquinodimethanide
;
_space_group_IT_number 14
_symmetry_cell_setting monoclinic
_symmetry_space_group_name_Hall '-P 2yn'
_symmetry_space_group_name_H-M 'P 1 21/n 1'
_atom_sites_solution_hydrogens geom
_atom_sites_solution_primary direct
_atom_sites_solution_secondary difmap
_audit_creation_method SHELXL-97
_cell_angle_alpha 90.00
_cell_angle_beta 95.286(2)
_cell_angle_gamma 90.00
_cell_formula_units_Z 4
_cell_length_a 7.0795(14)
_cell_length_b 18.704(4)
_cell_length_c 18.608(4)
_cell_measurement_reflns_used 7732
_cell_measurement_temperature 293(2)
_cell_measurement_theta_max 27.57
_cell_measurement_theta_min 2.44
_cell_volume 2453.5(9)
_computing_cell_refinement 'SAINT (Bruker, 2000)'
_computing_data_collection 'SMART (Bruker, 2000)'
_computing_data_reduction 'SAINT (Bruker, 2000)'
_computing_molecular_graphics 'SHELXTL (Sheldrick, 2008)'
_computing_publication_material 'SHELXTL (Sheldrick, 2008)'
_computing_structure_refinement 'SHELXL97 (Sheldrick, 2008)'
_computing_structure_solution 'SHELXS97 (Sheldrick, 2008)'
_diffrn_ambient_temperature 293(2)
_diffrn_measured_fraction_theta_full 0.999
_diffrn_measured_fraction_theta_max 0.999
_diffrn_measurement_device_type 'Bruker SMART APEX CCD area-detector'
_diffrn_measurement_method 'phi and omega scans'
_diffrn_radiation_monochromator graphite
_diffrn_radiation_source 'sealed tube'
_diffrn_radiation_type MoK\a
_diffrn_radiation_wavelength 0.71073
_diffrn_reflns_av_R_equivalents 0.0271
_diffrn_reflns_av_sigmaI/netI 0.0230
_diffrn_reflns_limit_h_max 8
_diffrn_reflns_limit_h_min -8
_diffrn_reflns_limit_k_max 22
_diffrn_reflns_limit_k_min -22
_diffrn_reflns_limit_l_max 22
_diffrn_reflns_limit_l_min -22
_diffrn_reflns_number 18184
_diffrn_reflns_theta_full 25.50
_diffrn_reflns_theta_max 25.50
_diffrn_reflns_theta_min 1.55
_exptl_absorpt_coefficient_mu 0.293
_exptl_absorpt_correction_T_max 0.9657
_exptl_absorpt_correction_T_min 0.9276
_exptl_absorpt_correction_type multi-scan
_exptl_absorpt_process_details '(SADABS; Bruker, 2000)'
_exptl_crystal_colour black
_exptl_crystal_density_diffrn 1.374
_exptl_crystal_density_method 'not measured'
_exptl_crystal_description block
_exptl_crystal_F_000 1044
_exptl_crystal_size_max 0.26
_exptl_crystal_size_mid 0.16
_exptl_crystal_size_min 0.12
_refine_diff_density_max 0.248
_refine_diff_density_min -0.286
_refine_ls_extinction_method none
_refine_ls_goodness_of_fit_ref 1.030
_refine_ls_hydrogen_treatment constr
_refine_ls_matrix_type full
_refine_ls_number_parameters 326
_refine_ls_number_reflns 4580
_refine_ls_number_restraints 0
_refine_ls_restrained_S_all 1.030
_refine_ls_R_factor_all 0.0504
_refine_ls_R_factor_gt 0.0386
_refine_ls_shift/su_max 0.001
_refine_ls_shift/su_mean 0.000
_refine_ls_structure_factor_coef Fsqd
_refine_ls_weighting_details 'calc w=1/[\s^2^(Fo^2^)+(0.0415P)^2^+0.9033P] where P=(Fo^2^+2Fc^2^)/3'
_refine_ls_weighting_scheme calc
_refine_ls_wR_factor_gt 0.0955
_refine_ls_wR_factor_ref 0.1011
_reflns_number_gt 3680
_reflns_number_total 4580
_reflns_threshold_expression I>2sigma(I)
_cod_data_source_file rz2411.cif
_cod_data_source_block I
_cod_depositor_comments
;
The following automatic conversions were performed:
'_symmetry_cell_setting' value 'Monoclinic' changed to 'monoclinic'
according to '/home/saulius/struct/CIF-dictionaries/cif_core.dic'
dictionary named 'cif_core.dic' version 2.4.1 from 2010-06-29.

Automatic conversion script
Id: cif_fix_enum 1527 2010-12-29 10:47:43Z saulius 

The following automatic conversions were performed:

'_symmetry_cell_setting' value 'Monoclinic' changed to 'monoclinic'
according to /home/saulius/struct/CIF-dictionaries/cif_core.dic
dictionary named 'cif_core.dic' version 2.4.1 from 2010-06-29.

Automatic conversion script
Id: cif_fix_values 1715 2011-07-08 13:25:40Z adriana 
;
_cod_original_cell_volume 2453.4(9)
_cod_original_sg_symbol_H-M 'P 21/n'
_cod_database_code 2225105
_cod_database_fobs_code 2225105

loop_
_symmetry_equiv_pos_as_xyz
'x, y, z'
'-x+1/2, y+1/2, -z+1/2'
'-x, -y, -z'
'x-1/2, -y-1/2, z-1/2'

loop_
_atom_site_type_symbol
_atom_site_label
_atom_site_fract_x
_atom_site_fract_y
_atom_site_fract_z
_atom_site_U_iso_or_equiv
_atom_site_adp_type
_atom_site_calc_flag
_atom_site_refinement_flags
_atom_site_occupancy
_atom_site_disorder_assembly
_atom_site_disorder_group
N N5 0.29919(19) 0.47148(7) 0.39305(7) 0.0366(3) Uani d . 1 . .
N N1 -0.0533(2) 0.39215(9) 0.75827(9) 0.0550(4) Uani d . 1 . .
N N3 0.4950(3) 0.53355(8) 1.21413(9) 0.0536(4) Uani d . 1 . .
N N4 0.3739(3) 0.70369(9) 1.04907(11) 0.0700(5) Uani d . 1 . .
N N2 0.0918(3) 0.22596(9) 0.91236(10) 0.0730(6) Uani d . 1 . .
Cl Cl1 -0.08219(9) 0.19603(3) 0.25897(3) 0.06871(18) Uani d . 1 . .
Cl Cl2 -0.40722(9) 0.30060(3) 0.19589(4) 0.0817(2) Uani d . 1 . .
C C4 0.1467(2) 0.41286(9) 0.93789(9) 0.0392(4) Uani d . 1 . .
C C5 0.1399(2) 0.48648(9) 0.92029(9) 0.0402(4) Uani d . 1 . .
H H5 0.0852 0.5004 0.8751 0.048 Uiso calc R 1 . .
C C7 0.2918(2) 0.51917(9) 1.03746(9) 0.0368(4) Uani d . 1 . .
C C28 0.2600(2) 0.45003(9) 0.46162(9) 0.0366(4) Uani d . 1 . .
C C17 0.1152(3) 0.31440(9) 0.29677(9) 0.0433(4) Uani d . 1 . .
H H17 0.2095 0.2834 0.3158 0.052 Uiso calc R 1 . .
C C12 0.4384(3) 0.55209(9) 1.15743(10) 0.0407(4) Uani d . 1 . .
C C20 0.3127(2) 0.54043(9) 0.37601(9) 0.0398(4) Uani d . 1 . .
H H20 0.3386 0.5524 0.3294 0.048 Uiso calc R 1 . .
C C23 0.2461(2) 0.50382(10) 0.51399(9) 0.0405(4) Uani d . 1 . .
C C8 0.2976(2) 0.44532(9) 1.05546(9) 0.0408(4) Uani d . 1 . .
H H8 0.3498 0.4315 1.1010 0.049 Uiso calc R 1 . .
C C21 0.2898(2) 0.59540(9) 0.42521(10) 0.0432(4) Uani d . 1 . .
C C1 0.0043(3) 0.37834(9) 0.81630(10) 0.0427(4) Uani d . 1 . .
C C10 0.3650(2) 0.57206(9) 1.08701(9) 0.0386(4) Uani d . 1 . .
C C6 0.2107(2) 0.53737(9) 0.96747(9) 0.0386(4) Uani d . 1 . .
H H6 0.2059 0.5851 0.9535 0.046 Uiso calc R 1 . .
C C16 0.1436(2) 0.38756(9) 0.30184(9) 0.0378(4) Uani d . 1 . .
C C27 0.2366(2) 0.37768(9) 0.47945(10) 0.0435(4) Uani d . 1 . .
H H27 0.2430 0.3423 0.4446 0.052 Uiso calc R 1 . .
C C19 0.3282(2) 0.41725(9) 0.33621(9) 0.0407(4) Uani d . 1 . .
H H19A 0.4048 0.3784 0.3575 0.049 Uiso calc R 1 . .
H H19B 0.3972 0.4391 0.2992 0.049 Uiso calc R 1 . .
C C18 -0.0524(3) 0.28720(9) 0.26362(10) 0.0451(4) Uani d . 1 . .
C C14 -0.1659(3) 0.40587(10) 0.24047(10) 0.0497(5) Uani d . 1 . .
H H14 -0.2606 0.4368 0.2216 0.060 Uiso calc R 1 . .
C C22 0.2612(2) 0.57597(10) 0.49425(10) 0.0453(4) Uani d . 1 . .
H H22 0.2514 0.6113 0.5289 0.054 Uiso calc R 1 . .
C C11 0.3706(3) 0.64519(10) 1.06735(10) 0.0454(4) Uani d . 1 . .
C C9 0.2293(3) 0.39456(9) 1.00816(9) 0.0430(4) Uani d . 1 . .
H H9 0.2365 0.3467 1.0218 0.052 Uiso calc R 1 . .
C C13 -0.1939(3) 0.33322(10) 0.23607(10) 0.0480(5) Uani d . 1 . .
C C2 0.0867(3) 0.28632(10) 0.90231(10) 0.0506(5) Uani d . 1 . .
C C3 0.0775(3) 0.36059(9) 0.88739(9) 0.0434(4) Uani d . 1 . .
C C24 0.2156(3) 0.48249(12) 0.58499(10) 0.0517(5) Uani d . 1 . .
H H24 0.2092 0.5169 0.6207 0.062 Uiso calc R 1 . .
C C15 0.0019(3) 0.43294(9) 0.27275(9) 0.0450(4) Uani d . 1 . .
H H15 0.0202 0.4821 0.2751 0.054 Uiso calc R 1 . .
C C25 0.1956(3) 0.41215(12) 0.60159(10) 0.0554(5) Uani d . 1 . .
H H25 0.1759 0.3988 0.6485 0.066 Uiso calc R 1 . .
C C26 0.2045(3) 0.35999(11) 0.54832(10) 0.0523(5) Uani d . 1 . .
H H26 0.1882 0.3122 0.5601 0.063 Uiso calc R 1 . .
C C29 0.2965(3) 0.67200(10) 0.40124(12) 0.0608(6) Uani d . 1 . .
H H29A 0.2461 0.7022 0.4366 0.091 Uiso calc R 1 . .
H H29B 0.2222 0.6775 0.3558 0.091 Uiso calc R 1 . .
H H29C 0.4256 0.6853 0.3961 0.091 Uiso calc R 1 . .

loop_
_atom_site_aniso_label
_atom_site_aniso_U_11
_atom_site_aniso_U_22
_atom_site_aniso_U_33
_atom_site_aniso_U_12
_atom_site_aniso_U_13
_atom_site_aniso_U_23
N5 0.0368(8) 0.0358(8) 0.0364(7) -0.0013(6) -0.0005(6) -0.0012(6)
N1 0.0675(11) 0.0504(10) 0.0451(10) 0.0036(8) -0.0050(8) -0.0007(7)
N3 0.0688(11) 0.0444(9) 0.0465(9) 0.0067(8) 0.0004(8) 0.0009(7)
N4 0.0915(15) 0.0396(10) 0.0773(13) 0.0033(9) -0.0012(11) 0.0034(9)
N2 0.1053(16) 0.0408(10) 0.0680(12) -0.0153(10) -0.0177(11) 0.0083(9)
Cl1 0.0850(4) 0.0364(3) 0.0817(4) -0.0103(2) -0.0086(3) -0.0031(2)
Cl2 0.0627(4) 0.0787(4) 0.0976(5) -0.0133(3) -0.0252(3) -0.0025(3)
C4 0.0411(9) 0.0382(9) 0.0382(9) -0.0040(7) 0.0033(7) 0.0021(7)
C5 0.0450(10) 0.0390(9) 0.0363(9) 0.0000(8) 0.0018(7) 0.0061(7)
C7 0.0342(9) 0.0363(9) 0.0404(9) 0.0004(7) 0.0054(7) 0.0012(7)
C28 0.0310(9) 0.0427(9) 0.0353(9) -0.0002(7) -0.0012(7) 0.0009(7)
C17 0.0523(11) 0.0343(9) 0.0423(10) 0.0044(8) -0.0010(8) 0.0025(7)
C12 0.0442(10) 0.0334(9) 0.0447(10) 0.0002(7) 0.0054(8) -0.0046(8)
C20 0.0396(9) 0.0380(9) 0.0404(9) -0.0035(7) -0.0044(7) 0.0026(7)
C23 0.0328(9) 0.0492(10) 0.0384(9) -0.0004(7) -0.0030(7) -0.0046(8)
C8 0.0460(10) 0.0397(9) 0.0359(9) -0.0007(8) -0.0010(7) 0.0052(7)
C21 0.0403(10) 0.0379(9) 0.0489(10) -0.0017(7) -0.0092(8) -0.0015(8)
C1 0.0473(10) 0.0361(9) 0.0441(11) -0.0029(8) 0.0015(8) -0.0026(8)
C10 0.0391(9) 0.0361(9) 0.0407(9) 0.0011(7) 0.0034(7) -0.0001(7)
C6 0.0416(9) 0.0333(9) 0.0410(9) 0.0004(7) 0.0046(7) 0.0058(7)
C16 0.0459(10) 0.0363(9) 0.0314(8) 0.0009(7) 0.0037(7) -0.0006(7)
C27 0.0433(10) 0.0419(10) 0.0446(10) -0.0002(8) 0.0008(8) 0.0021(8)
C19 0.0451(10) 0.0389(9) 0.0385(9) 0.0009(8) 0.0059(8) -0.0023(7)
C18 0.0584(11) 0.0331(9) 0.0430(10) -0.0028(8) 0.0006(8) -0.0006(7)
C14 0.0530(11) 0.0450(11) 0.0497(11) 0.0096(9) -0.0031(9) 0.0058(8)
C22 0.0395(10) 0.0472(11) 0.0476(11) 0.0007(8) -0.0056(8) -0.0137(8)
C11 0.0501(11) 0.0392(10) 0.0461(10) 0.0029(8) -0.0004(8) -0.0043(8)
C9 0.0545(11) 0.0326(9) 0.0411(10) -0.0022(8) 0.0004(8) 0.0063(7)
C13 0.0489(11) 0.0495(11) 0.0440(10) -0.0041(9) -0.0034(8) -0.0010(8)
C2 0.0652(13) 0.0429(11) 0.0415(10) -0.0122(9) -0.0072(9) 0.0021(8)
C3 0.0531(11) 0.0378(9) 0.0385(9) -0.0062(8) 0.0004(8) 0.0039(7)
C24 0.0445(11) 0.0706(14) 0.0395(10) 0.0008(9) 0.0004(8) -0.0085(9)
C15 0.0563(11) 0.0333(9) 0.0448(10) 0.0022(8) 0.0005(8) 0.0018(8)
C25 0.0482(11) 0.0777(15) 0.0402(10) 0.0005(10) 0.0042(8) 0.0125(10)
C26 0.0477(11) 0.0560(12) 0.0530(12) 0.0001(9) 0.0040(9) 0.0145(9)
C29 0.0718(14) 0.0380(10) 0.0697(14) -0.0017(10) -0.0090(11) -0.0013(10)

loop_
_atom_type_symbol
_atom_type_description
_atom_type_scat_dispersion_real
_atom_type_scat_dispersion_imag
_atom_type_scat_source
C C 0.0033 0.0016 'International Tables Vol C Tables 4.2.6.8 and 6.1.1.4'
H H 0.0000 0.0000 'International Tables Vol C Tables 4.2.6.8 and 6.1.1.4'
N N 0.0061 0.0033 'International Tables Vol C Tables 4.2.6.8 and 6.1.1.4'
Cl Cl 0.1484 0.1585 'International Tables Vol C Tables 4.2.6.8 and 6.1.1.4'

loop_
_geom_angle_atom_site_label_1
_geom_angle_atom_site_label_2
_geom_angle_atom_site_label_3
_geom_angle_site_symmetry_1
_geom_angle_site_symmetry_3
_geom_angle
_geom_angle_publ_flag
C20 N5 C28 . . 121.49(14) ?
C20 N5 C19 . . 118.10(14) ?
C28 N5 C19 . . 120.42(14) ?
C3 C4 C5 . . 121.14(15) ?
C3 C4 C9 . . 122.19(15) ?
C5 C4 C9 . . 116.67(15) ?
C6 C5 C4 . . 121.95(16) ?
C6 C5 H5 . . 119.0 ?
C4 C5 H5 . . 119.0 ?
C6 C7 C10 . . 121.57(15) ?
C6 C7 C8 . . 116.82(15) ?
C10 C7 C8 . . 121.61(15) ?
N5 C28 C27 . . 122.15(15) ?
N5 C28 C23 . . 117.45(15) ?
C27 C28 C23 . . 120.40(16) ?
C16 C17 C18 . . 120.48(16) ?
C16 C17 H17 . . 119.8 ?
C18 C17 H17 . . 119.8 ?
N3 C12 C10 . . 177.57(19) ?
N5 C20 C21 . . 122.75(17) ?
N5 C20 H20 . . 118.6 ?
C21 C20 H20 . . 118.6 ?
C22 C23 C28 . . 119.52(16) ?
C22 C23 C24 . . 122.44(17) ?
C28 C23 C24 . . 118.04(17) ?
C9 C8 C7 . . 121.86(16) ?
C9 C8 H8 . . 119.1 ?
C7 C8 H8 . . 119.1 ?
C22 C21 C20 . . 117.16(16) ?
C22 C21 C29 . . 122.93(17) ?
C20 C21 C29 . . 119.91(17) ?
N1 C1 C3 . . 179.1(2) ?
C12 C10 C7 . . 119.95(15) ?
C12 C10 C11 . . 118.51(15) ?
C7 C10 C11 . . 121.52(15) ?
C5 C6 C7 . . 121.33(15) ?
C5 C6 H6 . . 119.3 ?
C7 C6 H6 . . 119.3 ?
C17 C16 C15 . . 118.89(16) ?
C17 C16 C19 . . 120.51(15) ?
C15 C16 C19 . . 120.56(15) ?
C26 C27 C28 . . 119.26(18) ?
C26 C27 H27 . . 120.4 ?
C28 C27 H27 . . 120.4 ?
N5 C19 C16 . . 112.36(14) ?
N5 C19 H19A . . 109.1 ?
C16 C19 H19A . . 109.1 ?
N5 C19 H19B . . 109.1 ?
C16 C19 H19B . . 109.1 ?
H19A C19 H19B . . 107.9 ?
C13 C18 C17 . . 119.92(17) ?
C13 C18 Cl1 . . 121.14(15) ?
C17 C18 Cl1 . . 118.93(14) ?
C13 C14 C15 . . 120.20(17) ?
C13 C14 H14 . . 119.9 ?
C15 C14 H14 . . 119.9 ?
C21 C22 C23 . . 121.46(16) ?
C21 C22 H22 . . 119.3 ?
C23 C22 H22 . . 119.3 ?
N4 C11 C10 . . 177.7(2) ?
C8 C9 C4 . . 121.36(16) ?
C8 C9 H9 . . 119.3 ?
C4 C9 H9 . . 119.3 ?
C14 C13 C18 . . 119.85(17) ?
C14 C13 Cl2 . . 119.25(15) ?
C18 C13 Cl2 . . 120.89(15) ?
N2 C2 C3 . . 178.0(2) ?
C4 C3 C1 . . 122.31(16) ?
C4 C3 C2 . . 122.77(16) ?
C1 C3 C2 . . 114.80(15) ?
C25 C24 C23 . . 120.81(18) ?
C25 C24 H24 . . 119.6 ?
C23 C24 H24 . . 119.6 ?
C14 C15 C16 . . 120.64(17) ?
C14 C15 H15 . . 119.7 ?
C16 C15 H15 . . 119.7 ?
C24 C25 C26 . . 120.09(18) ?
C24 C25 H25 . . 120.0 ?
C26 C25 H25 . . 120.0 ?
C27 C26 C25 . . 121.35(19) ?
C27 C26 H26 . . 119.3 ?
C25 C26 H26 . . 119.3 ?
C21 C29 H29A . . 109.5 ?
C21 C29 H29B . . 109.5 ?
H29A C29 H29B . . 109.5 ?
C21 C29 H29C . . 109.5 ?
H29A C29 H29C . . 109.5 ?
H29B C29 H29C . . 109.5 ?

loop_
_geom_bond_atom_site_label_1
_geom_bond_atom_site_label_2
_geom_bond_site_symmetry_2
_geom_bond_distance
_geom_bond_publ_flag
N5 C20 . 1.334(2) ?
N5 C28 . 1.390(2) ?
N5 C19 . 1.493(2) ?
N1 C1 . 1.148(2) ?
N3 C12 . 1.147(2) ?
N4 C11 . 1.147(2) ?
N2 C2 . 1.144(2) ?
Cl1 C18 . 1.7195(18) ?
Cl2 C13 . 1.7334(19) ?
C4 C3 . 1.412(2) ?
C4 C5 . 1.415(2) ?
C4 C9 . 1.424(2) ?
C5 C6 . 1.359(2) ?
C5 H5 . 0.9300 ?
C7 C6 . 1.416(2) ?
C7 C10 . 1.418(2) ?
C7 C8 . 1.421(2) ?
C28 C27 . 1.407(2) ?
C28 C23 . 1.410(2) ?
C17 C16 . 1.385(2) ?
C17 C18 . 1.382(3) ?
C17 H17 . 0.9300 ?
C12 C10 . 1.415(2) ?
C20 C21 . 1.396(2) ?
C20 H20 . 0.9300 ?
C23 C22 . 1.405(3) ?
C23 C24 . 1.416(3) ?
C8 C9 . 1.353(2) ?
C8 H8 . 0.9300 ?
C21 C22 . 1.368(3) ?
C21 C29 . 1.502(3) ?
C1 C3 . 1.415(2) ?
C10 C11 . 1.417(2) ?
C6 H6 . 0.9300 ?
C16 C15 . 1.386(2) ?
C16 C19 . 1.507(2) ?
C27 C26 . 1.363(3) ?
C27 H27 . 0.9300 ?
C19 H19A . 0.9700 ?
C19 H19B . 0.9700 ?
C18 C13 . 1.383(3) ?
C14 C13 . 1.374(3) ?
C14 C15 . 1.377(3) ?
C14 H14 . 0.9300 ?
C22 H22 . 0.9300 ?
C9 H9 . 0.9300 ?
C2 C3 . 1.417(3) ?
C24 C25 . 1.362(3) ?
C24 H24 . 0.9300 ?
C15 H15 . 0.9300 ?
C25 C26 . 1.396(3) ?
C25 H25 . 0.9300 ?
C26 H26 . 0.9300 ?
C29 H29A . 0.9600 ?
C29 H29B . 0.9600 ?
C29 H29C . 0.9600 ?

loop_
_geom_hbond_atom_site_label_D
_geom_hbond_atom_site_label_H
_geom_hbond_atom_site_label_A
_geom_hbond_site_symmetry_A
_geom_hbond_distance_DH
_geom_hbond_distance_HA
_geom_hbond_distance_DA
_geom_hbond_angle_DHA
C20 H20 N3 1_554 0.93 2.53 3.387(3) 154
C19 H19B N3 1_554 0.97 2.51 3.432(2) 158
C14 H14 N3 1_454 0.93 2.50 3.390(3) 161
C15 H15 N1 3_566 0.93 2.45 3.348(2) 163

loop_
_geom_torsion_atom_site_label_1
_geom_torsion_atom_site_label_2
_geom_torsion_atom_site_label_3
_geom_torsion_atom_site_label_4
_geom_torsion_site_symmetry_1
_geom_torsion_site_symmetry_2
_geom_torsion_site_symmetry_3
_geom_torsion_site_symmetry_4
_geom_torsion
_geom_torsion_publ_flag
C3 C4 C5 C6 . . . . -178.09(17) ?
C9 C4 C5 C6 . . . . 0.9(3) ?
C20 N5 C28 C27 . . . . 177.01(15) ?
C19 N5 C28 C27 . . . . -3.2(2) ?
C20 N5 C28 C23 . . . . -3.7(2) ?
C19 N5 C28 C23 . . . . 176.08(14) ?
C28 N5 C20 C21 . . . . 0.3(2) ?
C19 N5 C20 C21 . . . . -179.46(15) ?
N5 C28 C23 C22 . . . . 3.6(2) ?
C27 C28 C23 C22 . . . . -177.06(16) ?
N5 C28 C23 C24 . . . . -176.92(15) ?
C27 C28 C23 C24 . . . . 2.4(2) ?
C6 C7 C8 C9 . . . . 0.1(3) ?
C10 C7 C8 C9 . . . . -179.46(17) ?
N5 C20 C21 C22 . . . . 3.1(3) ?
N5 C20 C21 C29 . . . . -176.72(16) ?
C6 C7 C10 C12 . . . . 177.58(16) ?
C8 C7 C10 C12 . . . . -2.9(3) ?
C6 C7 C10 C11 . . . . -3.8(3) ?
C8 C7 C10 C11 . . . . 175.72(17) ?
C4 C5 C6 C7 . . . . -1.3(3) ?
C10 C7 C6 C5 . . . . -179.66(16) ?
C8 C7 C6 C5 . . . . 0.8(3) ?
C18 C17 C16 C15 . . . . -0.4(3) ?
C18 C17 C16 C19 . . . . -178.37(16) ?
N5 C28 C27 C26 . . . . 177.88(16) ?
C23 C28 C27 C26 . . . . -1.4(3) ?
C20 N5 C19 C16 . . . . -100.94(17) ?
C28 N5 C19 C16 . . . . 79.31(18) ?
C17 C16 C19 N5 . . . . -128.65(17) ?
C15 C16 C19 N5 . . . . 53.4(2) ?
C16 C17 C18 C13 . . . . -0.8(3) ?
C16 C17 C18 Cl1 . . . . -179.64(14) ?
C20 C21 C22 C23 . . . . -3.1(3) ?
C29 C21 C22 C23 . . . . 176.76(17) ?
C28 C23 C22 C21 . . . . -0.2(3) ?
C24 C23 C22 C21 . . . . -179.69(16) ?
C7 C8 C9 C4 . . . . -0.4(3) ?
C3 C4 C9 C8 . . . . 178.97(18) ?
C5 C4 C9 C8 . . . . 0.0(3) ?
C15 C14 C13 C18 . . . . -0.5(3) ?
C15 C14 C13 Cl2 . . . . 179.42(15) ?
C17 C18 C13 C14 . . . . 1.3(3) ?
Cl1 C18 C13 C14 . . . . -179.92(15) ?
C17 C18 C13 Cl2 . . . . -178.67(15) ?
Cl1 C18 C13 Cl2 . . . . 0.1(2) ?
C5 C4 C3 C1 . . . . 2.3(3) ?
C9 C4 C3 C1 . . . . -176.66(18) ?
C5 C4 C3 C2 . . . . 178.20(18) ?
C9 C4 C3 C2 . . . . -0.7(3) ?
C22 C23 C24 C25 . . . . 177.83(18) ?
C28 C23 C24 C25 . . . . -1.6(3) ?
C13 C14 C15 C16 . . . . -0.7(3) ?
C17 C16 C15 C14 . . . . 1.1(3) ?
C19 C16 C15 C14 . . . . 179.13(17) ?
C23 C24 C25 C26 . . . . -0.1(3) ?
C28 C27 C26 C25 . . . . -0.4(3) ?
C24 C25 C26 C27 . . . . 1.2(3) ?
